data_7101135
loop_
_publ_author_name
'Sonia Macho'
'Daniel Miguel'
'Ana G. Neo'
'Teresa Rodriguez'
'Tomas Torroba'

_publ_section_title
;
Cyclopentathiadiazines, new heterocyclic materials
from cyclic enaminonitriles
;
_journal_issue 3
_journal_name_full 'Chemical Communications'
_journal_paper_doi 10.1039/b412632g
_journal_year 2005
_chemical_formula_sum 'C10 H4 Cl2 N2 S'
_chemical_formula_weight 255.11
_chemical_name_systematic
;
?
;
_space_group_IT_number 2
_symmetry_cell_setting triclinic
_symmetry_space_group_name_Hall '-P 1'
_symmetry_space_group_name_H-M 'P -1'
_atom_sites_solution_hydrogens geom
_atom_sites_solution_primary direct
_atom_sites_solution_secondary difmap
_audit_creation_method SHELXL-97
_cell_angle_alpha 68.241(9)
_cell_angle_beta 83.001(10)
_cell_angle_gamma 70.332(10)
_cell_formula_units_Z 2
_cell_length_a 6.888(4)
_cell_length_b 8.696(5)
_cell_length_c 9.612(5)
_cell_measurement_temperature 299(2)
_cell_volume 503.5(5)
_computing_cell_refinement 'Bruker SMART'
_computing_data_collection 'Bruker SMART'
_computing_data_reduction 'Bruker SHELXTL'
_computing_molecular_graphics 'Bruker SHELXTL'
_computing_publication_material 'Bruker SHELXTL'
_computing_structure_refinement 'SHELXL-97 (Sheldrick, 1997)'
_computing_structure_solution 'SHELXS-97 (Sheldrick, 1990)'
_diffrn_ambient_temperature 299(2)
_diffrn_measured_fraction_theta_full 0.993
_diffrn_measured_fraction_theta_max 0.993
_diffrn_measurement_device_type 'CCD area detector'
_diffrn_measurement_method 'phi and omega scans'
_diffrn_radiation_monochromator graphite
_diffrn_radiation_source 'fine-focus sealed tube'
_diffrn_radiation_type MoK\a
_diffrn_radiation_wavelength 0.71073
_diffrn_reflns_av_R_equivalents 0.0217
_diffrn_reflns_av_sigmaI/netI 0.0389
_diffrn_reflns_limit_h_max 7
_diffrn_reflns_limit_h_min -7
_diffrn_reflns_limit_k_max 9
_diffrn_reflns_limit_k_min -9
_diffrn_reflns_limit_l_max 9
_diffrn_reflns_limit_l_min -10
_diffrn_reflns_number 2285
_diffrn_reflns_theta_full 23.31
_diffrn_reflns_theta_max 23.31
_diffrn_reflns_theta_min 2.28
_exptl_absorpt_coefficient_mu 0.812
_exptl_absorpt_correction_T_max 1.000000
_exptl_absorpt_correction_T_min 0.620117
_exptl_absorpt_correction_type SADABS
_exptl_crystal_colour RED
_exptl_crystal_density_diffrn 1.683
_exptl_crystal_density_method 'not measured'
_exptl_crystal_description NEEDLE
_exptl_crystal_F_000 256
_exptl_crystal_size_max 0.03
_exptl_crystal_size_mid 0.08
_exptl_crystal_size_min 0.45
_refine_diff_density_max 0.529
_refine_diff_density_min -0.286
_refine_diff_density_rms 0.072
_refine_ls_extinction_method none
_refine_ls_goodness_of_fit_ref 1.017
_refine_ls_hydrogen_treatment mixed
_refine_ls_matrix_type full
_refine_ls_number_parameters 136
_refine_ls_number_reflns 1452
_refine_ls_number_restraints 0
_refine_ls_restrained_S_all 1.017
_refine_ls_R_factor_all 0.0670
_refine_ls_R_factor_gt 0.0489
_refine_ls_shift/su_max 0.000
_refine_ls_shift/su_mean 0.000
_refine_ls_structure_factor_coef Fsqd
_refine_ls_weighting_details 'calc w=1/[\s^2^(Fo^2^)+(0.0896P)^2^+0.0000P] where P=(Fo^2^+2Fc^2^)/3'
_refine_ls_weighting_scheme calc
_refine_ls_wR_factor_gt 0.1289
_refine_ls_wR_factor_ref 0.1375
_reflns_number_gt 1090
_reflns_number_total 1452
_reflns_threshold_expression >2sigma(I)
_cod_data_source_file b412632g.txt
_cod_depositor_comments
;
The following automatic conversions were performed:
'_symmetry_cell_setting' value 'Triclinic' changed to 'triclinic'
according to '/home/saulius/struct/CIF-dictionaries/cif_core.dic'
dictionary named 'cif_core.dic' version 2.4.1 from 2010-06-29.

Automatic conversion script
Id: cif_fix_enum 1527 2010-12-29 10:47:43Z saulius 
;
_cod_original_sg_symbol_H-M P-1
_cod_database_code 7101135

loop_
_symmetry_equiv_pos_as_xyz
'x, y, z'
'-x, -y, -z'

loop_
_atom_site_label
_atom_site_type_symbol
_atom_site_fract_x
_atom_site_fract_y
_atom_site_fract_z
_atom_site_U_iso_or_equiv
_atom_site_adp_type
_atom_site_occupancy
_atom_site_symmetry_multiplicity
_atom_site_calc_flag
_atom_site_refinement_flags
Cl1 Cl 0.3856(2) 0.29247(15) 0.78858(15) 0.0659(5) Uani 1 1 d .
Cl2 Cl 0.28425(19) 0.68603(16) 0.52611(12) 0.0590(4) Uani 1 1 d .
S1 S 0.0851(2) 0.99080(13) 0.79372(13) 0.0538(4) Uani 1 1 d .
N1 N 0.1169(5) 0.8322(4) 0.9572(4) 0.0421(9) Uani 1 1 d .
N2 N 0.1551(6) 0.9122(5) 0.6579(4) 0.0480(9) Uani 1 1 d .
C1 C 0.3032(6) 0.4351(5) 0.8850(4) 0.0370(10) Uani 1 1 d .
C2 C 0.2409(6) 0.6111(5) 0.8303(4) 0.0317(9) Uani 1 1 d .
C3 C 0.1863(6) 0.6688(5) 0.9621(4) 0.0320(9) Uani 1 1 d .
C4 C 0.2209(6) 0.5152(5) 1.0949(4) 0.0341(9) Uani 1 1 d .
C5 C 0.1932(7) 0.4918(6) 1.2470(5) 0.0504(11) Uani 1 1 d .
H5 H 0.1443 0.5868 1.2788 0.061 Uiso 1 1 calc R
C6 C 0.2409(8) 0.3224(7) 1.3488(5) 0.0616(14) Uani 1 1 d .
H6 H 0.2259 0.3040 1.4506 0.074 Uiso 1 1 calc R
C7 C 0.3099(7) 0.1809(7) 1.3029(5) 0.0624(14) Uani 1 1 d .
H7 H 0.3379 0.0692 1.3746 0.075 Uiso 1 1 calc R
C8 C 0.3387(7) 0.1997(6) 1.1538(5) 0.0535(12) Uani 1 1 d .
H8 H 0.3874 0.1028 1.1245 0.064 Uiso 1 1 calc R
C9 C 0.2923(6) 0.3694(5) 1.0476(5) 0.0376(10) Uani 1 1 d .
C10 C 0.2191(6) 0.7457(5) 0.6833(4) 0.0369(10) Uani 1 1 d .

loop_
_atom_site_aniso_label
_atom_site_aniso_U_11
_atom_site_aniso_U_22
_atom_site_aniso_U_33
_atom_site_aniso_U_23
_atom_site_aniso_U_13
_atom_site_aniso_U_12
Cl1 0.0849(10) 0.0455(7) 0.0717(8) -0.0356(6) 0.0066(7) -0.0112(6)
Cl2 0.0696(9) 0.0684(8) 0.0358(6) -0.0226(6) 0.0048(5) -0.0145(6)
S1 0.0733(9) 0.0314(6) 0.0522(7) -0.0125(5) -0.0047(6) -0.0116(6)
N1 0.045(2) 0.036(2) 0.046(2) -0.0174(16) -0.0042(16) -0.0080(16)
N2 0.052(2) 0.040(2) 0.040(2) -0.0025(15) -0.0015(17) -0.0132(18)
C1 0.034(2) 0.037(2) 0.044(2) -0.0208(19) 0.0020(18) -0.0093(19)
C2 0.032(2) 0.035(2) 0.030(2) -0.0121(17) 0.0015(17) -0.0109(18)
C3 0.028(2) 0.036(2) 0.036(2) -0.0170(18) 0.0004(17) -0.0114(18)
C4 0.029(2) 0.042(2) 0.030(2) -0.0104(18) -0.0025(16) -0.0118(19)
C5 0.050(3) 0.063(3) 0.037(3) -0.014(2) -0.007(2) -0.019(2)
C6 0.057(3) 0.081(4) 0.038(3) -0.004(3) -0.010(2) -0.025(3)
C7 0.052(3) 0.059(3) 0.052(3) 0.017(3) -0.013(2) -0.024(3)
C8 0.041(3) 0.044(3) 0.064(3) -0.005(2) -0.008(2) -0.012(2)
C9 0.026(2) 0.031(2) 0.050(3) -0.0088(19) -0.0058(18) -0.0070(18)
C10 0.034(2) 0.042(3) 0.036(2) -0.0145(19) 0.0014(18) -0.0131(19)

loop_
_atom_type_symbol
_atom_type_description
_atom_type_scat_dispersion_real
_atom_type_scat_dispersion_imag
_atom_type_scat_source
C C 0.0033 0.0016 'International Tables Vol C Tables 4.2.6.8 and 6.1.1.4'
H H 0.0000 0.0000 'International Tables Vol C Tables 4.2.6.8 and 6.1.1.4'
N N 0.0061 0.0033 'International Tables Vol C Tables 4.2.6.8 and 6.1.1.4'
S S 0.1246 0.1234 'International Tables Vol C Tables 4.2.6.8 and 6.1.1.4'
Cl Cl 0.1484 0.1585 'International Tables Vol C Tables 4.2.6.8 and 6.1.1.4'

loop_
_geom_angle_atom_site_label_1
_geom_angle_atom_site_label_2
_geom_angle_atom_site_label_3
_geom_angle
N2 S1 N1 110.67(17)
C3 N1 S1 119.1(3)
C10 N2 S1 122.1(3)
C2 C1 C9 110.9(3)
C2 C1 Cl1 128.8(3)
C9 C1 Cl1 120.3(3)
C1 C2 C10 136.1(3)
C1 C2 C3 106.6(3)
C10 C2 C3 117.3(3)
N1 C3 C4 126.3(3)
N1 C3 C2 126.0(3)
C4 C3 C2 107.8(3)
C5 C4 C9 120.5(4)
C5 C4 C3 132.4(4)
C9 C4 C3 107.0(3)
C6 C5 C4 117.8(4)
C7 C6 C5 121.6(4)
C6 C7 C8 121.9(4)
C7 C8 C9 118.0(4)
C8 C9 C4 120.1(4)
C8 C9 C1 132.3(4)
C4 C9 C1 107.7(3)
N2 C10 C2 124.9(4)
N2 C10 Cl2 115.8(3)
C2 C10 Cl2 119.3(3)

loop_
_geom_bond_atom_site_label_1
_geom_bond_atom_site_label_2
_geom_bond_distance
Cl1 C1 1.723(4)
Cl2 C10 1.736(4)
S1 N2 1.640(4)
S1 N1 1.641(4)
N1 C3 1.322(5)
N2 C10 1.298(5)
C1 C2 1.349(5)
C1 C9 1.454(6)
C2 C10 1.448(5)
C2 C3 1.492(5)
C3 C4 1.437(5)
C4 C5 1.398(5)
C4 C9 1.418(5)
C5 C6 1.385(7)
C6 C7 1.376(7)
C7 C8 1.378(7)
C8 C9 1.402(6)

loop_
_cod_related_entry_id
_cod_related_entry_database
_cod_related_entry_code
1 ChemSpider 21150565
